data_4025133
loop_
_publ_author_name
'Xianshun Zeng'
'Changsheng Wang'
'Andrei S. Batsanov'
'Martin R. Bryce'
'Joanna Gigon'
'Barbara Urasinska-Wojcik'
'Geoffrey J. Ashwell'

_publ_contact_author 'Andrei S.Batsanov'
_publ_contact_author_email a.s.batsanov@durham.ac.uk
_publ_section_title
;
 Synthesis and Properties of Functionalized Oligo(arylene) Molecular Wires
 with Thiolated Termini: Competing Thiol-Au and Nitro-Au Assembly
;
_journal_name_full 'Journal of Organic Chemistry'
_journal_page_first 130
_journal_page_last 136
_journal_paper_doi 10.1021/jo902205p
_journal_volume 75
_journal_year 2010
_chemical_formula_moiety 'C82 H110 O4 S4'
_chemical_formula_sum 'C82 H110 O4 S4'
_chemical_formula_weight 1287.94
_chemical_melting_point 412
_chemical_name_systematic
; 
 ? 
;
_space_group_IT_number 15
_symmetry_cell_setting monoclinic
_symmetry_space_group_name_Hall '-C 2yc'
_symmetry_space_group_name_H-M 'C 1 2/c 1'
_atom_sites_solution_hydrogens geom
_atom_sites_solution_primary direct
_atom_sites_solution_secondary difmap
_audit_creation_method SHELXL-97
_cell_angle_alpha 90.00
_cell_angle_beta 118.24(1)
_cell_angle_gamma 90.00
_cell_formula_units_Z 8
_cell_length_a 52.274(4)
_cell_length_b 8.3593(6)
_cell_length_c 39.186(3)
_cell_measurement_reflns_used 4872
_cell_measurement_temperature 120(2)
_cell_measurement_theta_max 24.65
_cell_measurement_theta_min 2.18
_cell_volume 15085(2)
_computing_cell_refinement 'SAINT version 6.02A (Bruker, 2001)'
_computing_data_collection 'SMART version 5.625 (Bruker, 2001)'
_computing_data_reduction 'SAINT version 6.02A (Bruker, 2001)'
_computing_molecular_graphics 'SHELXTL version 6.14 (Bruker, 2003)'
_computing_publication_material 'SHELXTL version 6.14 (Bruker, 2003)'
_computing_structure_refinement 'SHELXTL version 6.14 (Bruker, 2003)'
_computing_structure_solution 'SHELXTL version 6.14 (Bruker, 2003)'
_diffrn_ambient_temperature 120(2)
_diffrn_detector_area_resol_mean 5.6
_diffrn_measured_fraction_theta_full 0.999
_diffrn_measured_fraction_theta_max 0.999
_diffrn_measurement_device_type 'Bruker SMART 6K CCD area detector'
_diffrn_measurement_method '\w scans'
_diffrn_radiation_monochromator graphite
_diffrn_radiation_source 'fine-focus sealed tube'
_diffrn_radiation_type MoK\a
_diffrn_radiation_wavelength 0.71073
_diffrn_reflns_av_R_equivalents 0.1378
_diffrn_reflns_av_sigmaI/netI 0.1288
_diffrn_reflns_limit_h_max 62
_diffrn_reflns_limit_h_min -62
_diffrn_reflns_limit_k_max 9
_diffrn_reflns_limit_k_min -9
_diffrn_reflns_limit_l_max 46
_diffrn_reflns_limit_l_min -46
_diffrn_reflns_number 63511
_diffrn_reflns_theta_full 25.00
_diffrn_reflns_theta_max 25.00
_diffrn_reflns_theta_min 1.09
_diffrn_standards_number 0
_exptl_absorpt_coefficient_mu 0.173
_exptl_absorpt_correction_T_max 0.9949
_exptl_absorpt_correction_T_min 0.9260
_exptl_absorpt_correction_type integration
_exptl_absorpt_process_details 'XPREP 6.14 (Bruker, 2003)'
_exptl_crystal_colour yellow
_exptl_crystal_density_diffrn 1.134
_exptl_crystal_density_method 'not measured'
_exptl_crystal_description plate
_exptl_crystal_F_000 5584
_exptl_crystal_size_max 0.39
_exptl_crystal_size_mid 0.14
_exptl_crystal_size_min 0.03
_refine_diff_density_max 0.455
_refine_diff_density_min -0.467
_refine_diff_density_rms 0.051
_refine_ls_extinction_method none
_refine_ls_goodness_of_fit_ref 0.884
_refine_ls_hydrogen_treatment constr
_refine_ls_matrix_type full
_refine_ls_number_parameters 819
_refine_ls_number_reflns 13278
_refine_ls_number_restraints 152
_refine_ls_restrained_S_all 0.902
_refine_ls_R_factor_all 0.1788
_refine_ls_R_factor_gt 0.0688
_refine_ls_shift/su_max 0.046
_refine_ls_shift/su_mean 0.001
_refine_ls_structure_factor_coef Fsqd
_refine_ls_weighting_details 'calc w=1/[\s^2^(Fo^2^)+(0.1107P)^2^] where P=(Fo^2^+2Fc^2^)/3'
_refine_ls_weighting_scheme calc
_refine_ls_wR_factor_gt 0.1720
_refine_ls_wR_factor_ref 0.2201
_reflns_number_gt 5250
_reflns_number_total 13281
_reflns_threshold_expression I>2\s(I)
_cod_data_source_file jo902205p_si_001_1.cif
_cod_data_source_block 16
_cod_depositor_comments
;
The following automatic conversions were performed:

'_symmetry_cell_setting' value 'Monoclinic' changed to 'monoclinic'
according to the built-in table from CIF Core dictionary named
'cif_core.dic' version 2.4.1 from 2010-06-29.

Automatic conversion script
Id: cif_fix_values 1646 2011-03-28 12:23:43Z adriana 
;
_cod_original_sg_symbol_H-M 'C 2/c'
_cod_database_code 4025133

loop_
_symmetry_equiv_pos_as_xyz
'x, y, z'
'-x, y, -z+1/2'
'x+1/2, y+1/2, z'
'-x+1/2, y+1/2, -z+1/2'
'-x, -y, -z'
'x, -y, z-1/2'
'-x+1/2, -y+1/2, -z'
'x+1/2, -y+1/2, z-1/2'

loop_
_atom_site_label
_atom_site_type_symbol
_atom_site_fract_x
_atom_site_fract_y
_atom_site_fract_z
_atom_site_U_iso_or_equiv
_atom_site_adp_type
_atom_site_occupancy
_atom_site_symmetry_multiplicity
_atom_site_calc_flag
_atom_site_refinement_flags
_atom_site_disorder_assembly
_atom_site_disorder_group
S1 S 0.65862(2) 0.66353(13) 0.15617(3) 0.0488(3) Uani 1 1 d . . .
S2 S 0.59633(2) 0.65908(13) 0.12661(3) 0.0493(3) Uani 1 1 d . . .
S3 S 0.91966(3) 0.4221(2) 0.25275(5) 0.0856(5) Uani 1 1 d . . .
S4 S 0.32740(3) 0.2960(3) -0.04501(5) 0.1038(7) Uani 1 1 d . A .
O1 O 0.73259(7) 0.2608(4) 0.21606(10) 0.0604(9) Uani 1 1 d D . .
O2 O 0.78775(9) 0.2751(7) 0.12644(13) 0.1194(17) Uani 1 1 d . . .
O3A O 0.50970(15) 0.2849(10) -0.0180(2) 0.064(2) Uiso 0.50 1 d P A 1
O3B O 0.50406(13) 0.2038(8) -0.02129(18) 0.0483(17) Uiso 0.50 1 d P A 2
O4 O 0.46923(7) 0.2858(4) 0.08921(10) 0.0679(10) Uani 1 1 d . A .
C1 C 0.68001(9) 0.3293(5) 0.13969(12) 0.0481(11) Uani 1 1 d . . .
H1 H 0.6879 0.4197 0.1561 0.058 Uiso 1 1 d R . .
C2 C 0.69836(9) 0.2172(5) 0.13551(13) 0.0541(13) Uani 1 1 d . B .
C3 C 0.68634(10) 0.0836(6) 0.11175(14) 0.0617(14) Uani 1 1 d . . .
H3 H 0.6988 0.0079 0.1090 0.074 Uiso 1 1 d R . .
C4 C 0.65665(10) 0.0587(6) 0.09201(14) 0.0629(14) Uani 1 1 d . . .
H4 H 0.6488 -0.0330 0.0761 0.075 Uiso 1 1 d R . .
C5 C 0.58669(9) 0.0645(6) 0.05511(13) 0.0597(14) Uani 1 1 d . . .
H5 H 0.5922 -0.0271 0.0458 0.072 Uiso 1 1 d R . .
C6 C 0.55771(10) 0.0930(6) 0.04376(13) 0.0592(13) Uani 1 1 d . . .
H6 H 0.5434 0.0214 0.0262 0.071 Uiso 1 1 d R . .
C7 C 0.54901(9) 0.2244(5) 0.05749(13) 0.0522(12) Uani 1 1 d . . .
C8 C 0.57010(9) 0.3310(5) 0.08323(13) 0.0489(11) Uani 1 1 d . . .
H8 H 0.5643 0.4207 0.0928 0.059 Uiso 1 1 d R . .
C9 C 0.62567(9) 0.4015(5) 0.11801(13) 0.0460(11) Uani 1 1 d . . .
C10 C 0.65004(9) 0.3065(5) 0.11959(13) 0.0467(11) Uani 1 1 d . . .
C11 C 0.63860(9) 0.1686(5) 0.09639(12) 0.0501(12) Uani 1 1 d . . .
C12 C 0.60722(9) 0.1705(5) 0.07993(13) 0.0500(12) Uani 1 1 d . . .
C13 C 0.59931(9) 0.3068(5) 0.09410(12) 0.0460(11) Uani 1 1 d . . .
C14 C 0.62688(8) 0.5508(5) 0.13227(12) 0.0444(11) Uani 1 1 d . . .
C15 C 0.64279(10) 0.8378(5) 0.16248(13) 0.0483(11) Uani 1 1 d . . .
C16 C 0.61420(9) 0.8355(5) 0.14906(12) 0.0477(11) Uani 1 1 d . . .
C17 C 0.66363(9) 0.9700(5) 0.18425(14) 0.0576(13) Uani 1 1 d . . .
H171 H 0.6537 1.0736 0.1773 0.086 Uiso 1 1 d R . .
H172 H 0.6796 0.9698 0.1779 0.086 Uiso 1 1 d R . .
H173 H 0.6713 0.9518 0.2121 0.086 Uiso 1 1 d R . .
C18 C 0.59550(10) 0.9663(5) 0.15123(15) 0.0632(14) Uani 1 1 d . . .
H181 H 0.6075 1.0602 0.1640 0.095 Uiso 1 1 d R . .
H182 H 0.5860 0.9286 0.1662 0.095 Uiso 1 1 d R . .
H183 H 0.5807 0.9956 0.1250 0.095 Uiso 1 1 d R . .
C19 C 0.73023(10) 0.2442(5) 0.15491(15) 0.0543(13) Uani 1 1 d . . .
C20 C 0.74663(10) 0.2729(5) 0.19441(15) 0.0509(12) Uani 1 1 d . B .
C21 C 0.77645(9) 0.3031(5) 0.21030(15) 0.0519(12) Uani 1 1 d . . .
H21 H 0.7874 0.3222 0.2373 0.062 Uiso 1 1 d R B .
C22 C 0.79032(10) 0.3064(6) 0.18758(16) 0.0601(13) Uani 1 1 d . B .
C23 C 0.77386(12) 0.2718(7) 0.14871(18) 0.0764(17) Uani 1 1 d . B .
C24 C 0.74412(11) 0.2431(6) 0.13236(17) 0.0731(16) Uani 1 1 d . B .
H24 H 0.7332 0.2232 0.1054 0.088 Uiso 1 1 d R . .
C25 C 0.82189(10) 0.3400(6) 0.20439(16) 0.0623(14) Uani 1 1 d . . .
C26 C 0.83263(12) 0.4459(7) 0.18696(16) 0.0776(16) Uani 1 1 d . B .
H26 H 0.8194 0.4999 0.1640 0.093 Uiso 1 1 d R . .
C27 C 0.86204(12) 0.4718(7) 0.20164(18) 0.0801(17) Uani 1 1 d . . .
H27 H 0.8687 0.5451 0.1891 0.096 Uiso 1 1 d R B .
C28 C 0.88170(11) 0.3906(6) 0.23421(17) 0.0667(15) Uani 1 1 d . B .
C29 C 0.87134(10) 0.2900(6) 0.25277(16) 0.0626(14) Uani 1 1 d . . .
H29 H 0.8845 0.2395 0.2763 0.075 Uiso 1 1 d R B .
C30 C 0.84175(10) 0.2655(6) 0.23794(15) 0.0603(13) Uani 1 1 d . B .
H30 H 0.8351 0.1952 0.2511 0.072 Uiso 1 1 d R . .
C31 C 0.93002(12) 0.2657(8) 0.22811(18) 0.0837(18) Uani 1 1 d . . .
C32 C 0.91499(16) 0.2938(10) 0.1846(2) 0.134(3) Uani 1 1 d . . .
H321 H 0.9182 0.4053 0.1797 0.200 Uiso 1 1 d R . .
H322 H 0.8941 0.2743 0.1737 0.200 Uiso 1 1 d R . .
H323 H 0.9229 0.2222 0.1721 0.200 Uiso 1 1 d R . .
C33 C 0.96258(12) 0.2893(9) 0.2443(2) 0.124(3) Uani 1 1 d . . .
H331 H 0.9670 0.4001 0.2406 0.186 Uiso 1 1 d R . .
H332 H 0.9695 0.2168 0.2308 0.186 Uiso 1 1 d R . .
H333 H 0.9723 0.2638 0.2720 0.186 Uiso 1 1 d R . .
C34 C 0.92302(14) 0.1018(8) 0.2373(2) 0.105(2) Uani 1 1 d . . .
H341 H 0.9325 0.0873 0.2654 0.158 Uiso 1 1 d R . .
H342 H 0.9299 0.0191 0.2258 0.158 Uiso 1 1 d R . .
H343 H 0.9019 0.0923 0.2267 0.158 Uiso 1 1 d R . .
C35A C 0.74588(15) 0.3026(9) 0.25458(19) 0.050(2) Uani 0.67 1 d PD B 1
H351 H 0.7520 0.4162 0.2578 0.060 Uiso 0.67 1 d PR B 1
H352 H 0.7632 0.2353 0.2695 0.060 Uiso 0.67 1 d PR B 1
C36A C 0.7232(2) 0.2752(11) 0.2688(2) 0.055(2) Uani 0.67 1 d P B 1
H36A H 0.7201 0.1568 0.2666 0.071 Uiso 0.67 1 d PR B 1
C37A C 0.69500(16) 0.3561(9) 0.2436(2) 0.060(2) Uani 0.67 1 d PD B 1
H371 H 0.6980 0.4734 0.2454 0.078 Uiso 0.67 1 d PR B 1
H372 H 0.6885 0.3247 0.2164 0.078 Uiso 0.67 1 d PR B 1
C38A C 0.67022(19) 0.3136(10) 0.2536(3) 0.067(3) Uani 0.67 1 d PD B 1
H381 H 0.6732 0.3710 0.2773 0.087 Uiso 0.67 1 d PR B 1
H382 H 0.6704 0.1971 0.2582 0.087 Uiso 0.67 1 d PR B 1
C39A C 0.64022(16) 0.3620(9) 0.2192(2) 0.066(2) Uani 0.67 1 d PD B 1
H391 H 0.6392 0.4775 0.2130 0.085 Uiso 0.67 1 d PR B 1
H392 H 0.6369 0.3030 0.1955 0.085 Uiso 0.67 1 d PR B 1
C40A C 0.6151(2) 0.3216(13) 0.2287(3) 0.095(4) Uiso 0.67 1 d PD B 1
H401 H 0.5959 0.3503 0.2076 0.142 Uiso 0.67 1 d PR B 1
H402 H 0.6187 0.3818 0.2521 0.142 Uiso 0.67 1 d PR B 1
H403 H 0.6156 0.2067 0.2340 0.142 Uiso 0.67 1 d PR B 1
C41A C 0.73692(16) 0.3206(9) 0.3118(2) 0.065(2) Uani 0.67 1 d P B 1
H411 H 0.7204 0.3150 0.3175 0.084 Uiso 0.67 1 d PR B 1
H412 H 0.7443 0.4318 0.3170 0.084 Uiso 0.67 1 d PR B 1
C35B C 0.7371(4) 0.381(2) 0.2443(5) 0.067(5) Uiso 0.33 1 d PD B 2
H353 H 0.7239 0.4708 0.2305 0.081 Uiso 0.33 1 d PR B 2
H354 H 0.7571 0.4218 0.2538 0.081 Uiso 0.33 1 d PR B 2
C36B C 0.7335(4) 0.344(2) 0.2801(6) 0.051(5) Uiso 0.33 1 d PD B 2
H36B H 0.7327 0.4589 0.2865 0.067 Uiso 0.33 1 d PR B 2
C37B C 0.7055(4) 0.249(2) 0.2685(5) 0.066(5) Uiso 0.33 1 d PD B 2
H373 H 0.7094 0.1762 0.2904 0.085 Uiso 0.33 1 d PR B 2
H374 H 0.7042 0.1797 0.2471 0.085 Uiso 0.33 1 d PR B 2
C38B C 0.6778(4) 0.336(3) 0.2446(6) 0.062(7) Uiso 0.33 1 d PD B 2
H383 H 0.6800 0.4435 0.2565 0.081 Uiso 0.33 1 d PR B 2
H384 H 0.6742 0.3556 0.2178 0.081 Uiso 0.33 1 d PR B 2
C39B C 0.6514(3) 0.263(2) 0.2443(5) 0.065(5) Uiso 0.33 1 d PD B 2
H393 H 0.6552 0.1989 0.2675 0.084 Uiso 0.33 1 d PR B 2
H394 H 0.6503 0.1841 0.2249 0.084 Uiso 0.33 1 d PR B 2
C40B C 0.6218(5) 0.338(3) 0.2172(6) 0.093(7) Uiso 0.33 1 d PD B 2
H404 H 0.6075 0.2700 0.2198 0.139 Uiso 0.33 1 d PR B 2
H405 H 0.6173 0.3425 0.1900 0.139 Uiso 0.33 1 d PR B 2
H406 H 0.6209 0.4464 0.2263 0.139 Uiso 0.33 1 d PR B 2
C41B C 0.7604(4) 0.257(2) 0.3056(4) 0.094(6) Uiso 0.33 1 d PD B 2
H413 H 0.7691 0.1679 0.2980 0.122 Uiso 0.33 1 d PR B 2
H414 H 0.7732 0.3515 0.3108 0.122 Uiso 0.33 1 d PR B 2
C42 C 0.76164(11) 0.2148(6) 0.34099(17) 0.0773(16) Uani 1 1 d D . .
H421 H 0.7683 0.2529 0.3669 0.116 Uiso 0.67 1 d PR B 1
H422 H 0.7545 0.1075 0.3388 0.116 Uiso 0.67 1 d PR B 1
H423 H 0.7775 0.2159 0.3350 0.116 Uiso 0.67 1 d PR B 1
H424 H 0.7814 0.1975 0.3602 0.116 Uiso 0.33 1 d PR B 2
H425 H 0.7534 0.2990 0.3494 0.116 Uiso 0.33 1 d PR B 2
H426 H 0.7507 0.1182 0.3375 0.116 Uiso 0.33 1 d PR B 2
C43A C 0.7780(3) 0.1400(16) 0.0980(4) 0.126(4) Uiso 0.67 1 d P C 1
H431 H 0.7605 0.1699 0.0736 0.164 Uiso 0.67 1 d PR C 1
H432 H 0.7734 0.0441 0.1089 0.164 Uiso 0.67 1 d PR C 1
C44A C 0.8013(3) 0.1133(15) 0.0886(4) 0.126(4) Uiso 0.67 1 d PD C 1
H44A H 0.7931 0.0492 0.0641 0.151 Uiso 0.67 1 d PR C 1
C45A C 0.8158(3) 0.270(2) 0.0799(4) 0.158(5) Uiso 0.67 1 d P C 1
H451 H 0.8191 0.3519 0.0999 0.206 Uiso 0.67 1 d PR C 1
H452 H 0.8346 0.2520 0.0802 0.206 Uiso 0.67 1 d PR C 1
C46A C 0.7920(3) 0.3345(19) 0.0390(4) 0.159(5) Uiso 0.67 1 d P C 1
H461 H 0.7866 0.2515 0.0187 0.207 Uiso 0.67 1 d PR C 1
H462 H 0.7741 0.3712 0.0393 0.207 Uiso 0.67 1 d PR C 1
C47A C 0.8061(4) 0.462(2) 0.0305(5) 0.176(6) Uiso 0.67 1 d P C 1
H471 H 0.8235 0.4288 0.0286 0.229 Uiso 0.67 1 d PR C 1
H472 H 0.8112 0.5494 0.0498 0.229 Uiso 0.67 1 d PR C 1
C48A C 0.7811(3) 0.512(2) -0.0088(5) 0.202(7) Uiso 0.67 1 d P C 1
H481 H 0.7867 0.6044 -0.0193 0.303 Uiso 0.67 1 d PR C 1
H482 H 0.7641 0.5404 -0.0057 0.303 Uiso 0.67 1 d PR C 1
H483 H 0.7764 0.4217 -0.0267 0.303 Uiso 0.67 1 d PR C 1
C49A C 0.8278(4) 0.025(3) 0.1269(6) 0.230(9) Uiso 0.67 1 d PD C 1
H491 H 0.8322 0.0665 0.1528 0.276 Uiso 0.67 1 d PR C 1
H492 H 0.8463 0.0082 0.1263 0.276 Uiso 0.67 1 d PR C 1
C50A C 0.8121(6) -0.157(3) 0.1250(9) 0.373(17) Uiso 0.67 1 d PD C 1
H501 H 0.8233 -0.2367 0.1447 0.560 Uiso 0.67 1 d PR C 1
H502 H 0.8082 -0.1965 0.0994 0.560 Uiso 0.67 1 d PR C 1
H503 H 0.7937 -0.1373 0.1252 0.560 Uiso 0.67 1 d PR C 1
C43B C 0.7768(3) 0.242(2) 0.0871(5) 0.063(4) Uiso 0.33 1 d PD C 2
H433 H 0.7642 0.3312 0.0717 0.082 Uiso 0.33 1 d PR C 2
H434 H 0.7644 0.1456 0.0816 0.082 Uiso 0.33 1 d PR C 2
C44B C 0.8019(5) 0.222(3) 0.0764(7) 0.130(7) Uiso 0.33 1 d PD C 2
H44B H 0.7947 0.1569 0.0522 0.157 Uiso 0.33 1 d PR C 2
C45B C 0.8252(5) 0.115(2) 0.1101(7) 0.108(7) Uiso 0.33 1 d PD C 2
H453 H 0.8333 0.1904 0.1323 0.129 Uiso 0.33 1 d PR C 2
H454 H 0.8414 0.0891 0.1047 0.129 Uiso 0.33 1 d PR C 2
C46B C 0.8132(6) -0.041(3) 0.1194(7) 0.130(7) Uiso 0.33 1 d PD C 2
H463 H 0.8297 -0.1166 0.1304 0.157 Uiso 0.33 1 d PR C 2
H464 H 0.8047 -0.0248 0.1369 0.157 Uiso 0.33 1 d PR C 2
C47B C 0.7931(6) -0.140(3) 0.0833(7) 0.156(10) Uiso 0.33 1 d PD C 2
H473 H 0.7770 -0.0620 0.0722 0.187 Uiso 0.33 1 d PR C 2
H474 H 0.8018 -0.1575 0.0660 0.187 Uiso 0.33 1 d PR C 2
C48B C 0.7881(5) -0.280(3) 0.1032(7) 0.121(7) Uiso 0.33 1 d PD C 2
H484 H 0.7736 -0.3419 0.0814 0.181 Uiso 0.33 1 d PR C 2
H485 H 0.7805 -0.2531 0.1210 0.181 Uiso 0.33 1 d PR C 2
H486 H 0.8058 -0.3441 0.1169 0.181 Uiso 0.33 1 d PR C 2
C49B C 0.8125(5) 0.388(3) 0.0676(8) 0.133(9) Uiso 0.33 1 d PD C 2
H493 H 0.8182 0.4564 0.0907 0.173 Uiso 0.33 1 d PR C 2
H494 H 0.8300 0.3667 0.0646 0.173 Uiso 0.33 1 d PR C 2
C50B C 0.7896(7) 0.488(4) 0.0326(9) 0.190(15) Uiso 0.33 1 d PD C 2
H504 H 0.7999 0.5855 0.0323 0.285 Uiso 0.33 1 d PR C 2
H505 H 0.7746 0.5154 0.0398 0.285 Uiso 0.33 1 d PR C 2
H506 H 0.7806 0.4390 0.0068 0.285 Uiso 0.33 1 d PR C 2
C51 C 0.51797(10) 0.2496(5) 0.04581(14) 0.0519(12) Uani 1 1 d . A .
C52 C 0.49713(10) 0.2582(6) 0.00654(14) 0.0638(14) Uani 1 1 d . . .
C53 C 0.46819(10) 0.2825(6) -0.00340(14) 0.0609(14) Uani 1 1 d . A .
H53 H 0.4546 0.2976 -0.0299 0.073 Uiso 1 1 d R . .
C54 C 0.45844(9) 0.2874(5) 0.02371(14) 0.0514(12) Uani 1 1 d . . .
C55 C 0.47924(10) 0.2769(5) 0.06266(14) 0.0499(12) Uani 1 1 d . A .
C56 C 0.50856(9) 0.2597(5) 0.07330(14) 0.0483(12) Uani 1 1 d . . .
H56 H 0.5224 0.2550 0.1000 0.058 Uiso 1 1 d R A .
C57 C 0.42668(10) 0.2996(6) 0.01004(13) 0.0540(13) Uani 1 1 d . A .
C58 C 0.40937(11) 0.3984(7) -0.02089(15) 0.0719(16) Uani 1 1 d . . .
H58 H 0.4187 0.4668 -0.0311 0.086 Uiso 1 1 d R A .
C59 C 0.37971(12) 0.3987(8) -0.03687(15) 0.0843(19) Uani 1 1 d . A .
H59 H 0.3686 0.4653 -0.0586 0.101 Uiso 1 1 d R . .
C60 C 0.36594(11) 0.3029(8) -0.02209(16) 0.0697(16) Uani 1 1 d . . .
C61 C 0.38264(11) 0.2037(6) 0.00864(16) 0.0665(14) Uani 1 1 d . A .
H61 H 0.3731 0.1360 0.0185 0.080 Uiso 1 1 d R . .
C62 C 0.41245(10) 0.2028(6) 0.02481(14) 0.0588(13) Uani 1 1 d . . .
H62 H 0.4235 0.1354 0.0464 0.071 Uiso 1 1 d R A .
C63 C 0.31827(13) 0.4648(10) -0.02305(19) 0.099(2) Uani 1 1 d . . .
C64 C 0.32798(15) 0.6233(10) -0.0324(2) 0.120(3) Uani 1 1 d . A .
H641 H 0.3190 0.6365 -0.0606 0.180 Uiso 1 1 d R . .
H642 H 0.3491 0.6223 -0.0215 0.180 Uiso 1 1 d R . .
H643 H 0.3222 0.7122 -0.0212 0.180 Uiso 1 1 d R . .
C65 C 0.28468(13) 0.4562(11) -0.0421(2) 0.144(3) Uani 1 1 d . A .
H651 H 0.2764 0.4747 -0.0700 0.216 Uiso 1 1 d R . .
H652 H 0.2776 0.5385 -0.0308 0.216 Uiso 1 1 d R . .
H653 H 0.2788 0.3504 -0.0376 0.216 Uiso 1 1 d R . .
C66 C 0.33142(14) 0.4392(8) 0.02029(18) 0.103(2) Uani 1 1 d . A .
H661 H 0.3246 0.3380 0.0257 0.155 Uiso 1 1 d R . .
H662 H 0.3257 0.5278 0.0316 0.155 Uiso 1 1 d R . .
H663 H 0.3526 0.4366 0.0317 0.155 Uiso 1 1 d R . .
C67A C 0.48997(16) 0.2614(9) -0.0584(2) 0.060(2) Uiso 0.67 1 d PD A 1
H671 H 0.4879 0.3793 -0.0592 0.078 Uiso 0.67 1 d PR A 1
H672 H 0.4701 0.2161 -0.0703 0.078 Uiso 0.67 1 d PR A 1
C68A C 0.5056(2) 0.2102(13) -0.0796(3) 0.089(3) Uiso 0.67 1 d PD A 1
H68A H 0.5023 0.0954 -0.0756 0.116 Uiso 0.67 1 d PR A 1
C69A C 0.5342(2) 0.2793(13) -0.0659(3) 0.096(3) Uiso 0.67 1 d PD A 1
H691 H 0.5449 0.2752 -0.0372 0.125 Uiso 0.67 1 d PR A 1
H692 H 0.5296 0.3931 -0.0733 0.125 Uiso 0.67 1 d PR A 1
C70A C 0.55405(18) 0.2316(11) -0.0811(3) 0.092(3) Uiso 0.67 1 d PD A 1
H701 H 0.5547 0.1133 -0.0804 0.119 Uiso 0.67 1 d PR A 1
H702 H 0.5462 0.2652 -0.1085 0.119 Uiso 0.67 1 d PR A 1
C71A C 0.5825(2) 0.3044(13) -0.0608(3) 0.100(3) Uiso 0.67 1 d PD A 1
H711 H 0.5903 0.2884 -0.0326 0.130 Uiso 0.67 1 d PR A 1
H712 H 0.5802 0.4210 -0.0658 0.130 Uiso 0.67 1 d PR A 1
C72A C 0.6038(3) 0.2390(19) -0.0738(4) 0.134(5) Uiso 0.67 1 d PD A 1
H721 H 0.6220 0.2983 -0.0593 0.201 Uiso 0.67 1 d PR A 1
H722 H 0.5966 0.2545 -0.1016 0.201 Uiso 0.67 1 d PR A 1
H723 H 0.6073 0.1248 -0.0676 0.201 Uiso 0.67 1 d PR A 1
C73A C 0.4864(2) 0.1934(13) -0.1224(3) 0.096(3) Uiso 0.67 1 d PD A 1
H731 H 0.4983 0.1515 -0.1340 0.125 Uiso 0.67 1 d PR A 1
H732 H 0.4713 0.1129 -0.1269 0.125 Uiso 0.67 1 d PR A 1
C74A C 0.4725(3) 0.3384(14) -0.1421(4) 0.147(5) Uiso 0.67 1 d PD A 1
H741 H 0.4597 0.3036 -0.1688 0.221 Uiso 0.67 1 d PR A 1
H742 H 0.4877 0.4080 -0.1417 0.221 Uiso 0.67 1 d PR A 1
H743 H 0.4611 0.3975 -0.1323 0.221 Uiso 0.67 1 d PR A 1
C67B C 0.5101(3) 0.3396(18) -0.0375(4) 0.054(4) Uiso 0.33 1 d PD A 2
H673 H 0.5267 0.4091 -0.0211 0.070 Uiso 0.33 1 d PR A 2
H674 H 0.4923 0.4059 -0.0477 0.070 Uiso 0.33 1 d PR A 2
C68B C 0.5137(3) 0.2896(17) -0.0738(3) 0.044(3) Uiso 0.33 1 d PD A 2
H68B H 0.5100 0.3986 -0.0856 0.057 Uiso 0.33 1 d PR A 2
C69B C 0.5400(2) 0.1682(17) -0.0588(4) 0.046(3) Uiso 0.33 1 d PD A 2
H693 H 0.5397 0.1078 -0.0807 0.060 Uiso 0.33 1 d PR A 2
H694 H 0.5389 0.0884 -0.0409 0.060 Uiso 0.33 1 d PR A 2
C70B C 0.5686(3) 0.255(2) -0.0346(5) 0.098(6) Uiso 0.33 1 d PD A 2
H703 H 0.5773 0.2110 -0.0080 0.117 Uiso 0.33 1 d PR A 2
H704 H 0.5643 0.3690 -0.0331 0.117 Uiso 0.33 1 d PR A 2
C71B C 0.5958(5) 0.242(4) -0.0395(8) 0.178(13) Uiso 0.33 1 d PD A 2
H713 H 0.6067 0.1457 -0.0253 0.213 Uiso 0.33 1 d PR A 2
H714 H 0.6083 0.3343 -0.0257 0.213 Uiso 0.33 1 d PR A 2
C72B C 0.5903(9) 0.236(6) -0.0814(10) 0.24(2) Uiso 0.33 1 d PD A 2
H724 H 0.6103 0.2236 -0.0768 0.358 Uiso 0.33 1 d PR A 2
H725 H 0.5821 0.3352 -0.0957 0.358 Uiso 0.33 1 d PR A 2
H726 H 0.5786 0.1448 -0.0965 0.358 Uiso 0.33 1 d PR A 2
C73B C 0.4858(4) 0.211(3) -0.1063(5) 0.102(8) Uiso 0.33 1 d PD A 2
H733 H 0.4842 0.0992 -0.0990 0.133 Uiso 0.33 1 d PR A 2
H734 H 0.4684 0.2708 -0.1099 0.133 Uiso 0.33 1 d PR A 2
C74B C 0.4885(4) 0.212(2) -0.1437(5) 0.087(6) Uiso 0.33 1 d PD A 2
H744 H 0.4722 0.1599 -0.1656 0.130 Uiso 0.33 1 d PR A 2
H745 H 0.5068 0.1631 -0.1395 0.130 Uiso 0.33 1 d PR A 2
H746 H 0.4887 0.3263 -0.1494 0.130 Uiso 0.33 1 d PR A 2
C75 C 0.48896(13) 0.2584(9) 0.12878(15) 0.097(2) Uani 1 1 d D . .
H751 H 0.5047 0.3386 0.1379 0.126 Uiso 1 1 d R D .
H752 H 0.4977 0.1507 0.1319 0.126 Uiso 1 1 d R . .
C76A C 0.4731(2) 0.3177(18) 0.1528(3) 0.077(4) Uiso 0.50 1 d PD D 1
H76A H 0.4660 0.4278 0.1428 0.093 Uiso 0.50 1 d PR D 1
C77A C 0.4451(3) 0.2224(16) 0.1390(4) 0.103(4) Uiso 0.50 1 d PD D 1
H771 H 0.4520 0.1131 0.1487 0.133 Uiso 0.50 1 d PR D 1
H772 H 0.4361 0.2169 0.1104 0.133 Uiso 0.50 1 d PR D 1
C78A C 0.4265(4) 0.266(3) 0.1565(6) 0.147(8) Uiso 0.50 1 d PD D 1
H781 H 0.4332 0.2077 0.1812 0.191 Uiso 0.50 1 d PR D 1
H782 H 0.4303 0.3800 0.1640 0.191 Uiso 0.50 1 d PR D 1
C79A C 0.3973(5) 0.274(4) 0.1238(8) 0.273(18) Uiso 0.50 1 d PD D 1
H791 H 0.3906 0.3118 0.0969 0.355 Uiso 0.50 1 d PR D 1
H792 H 0.3906 0.1616 0.1214 0.355 Uiso 0.50 1 d PR D 1
C80A C 0.3788(6) 0.303(4) 0.1418(8) 0.276(14) Uiso 0.50 1 d PD D 1
H801 H 0.3582 0.2780 0.1252 0.413 Uiso 0.50 1 d PR D 1
H802 H 0.3819 0.4181 0.1408 0.413 Uiso 0.50 1 d PR D 1
H803 H 0.3844 0.2720 0.1686 0.413 Uiso 0.50 1 d PR D 1
C81A C 0.4938(3) 0.352(2) 0.1934(4) 0.146(6) Uiso 0.50 1 d PD D 1
H811 H 0.5014 0.4620 0.1949 0.190 Uiso 0.50 1 d PR D 1
H812 H 0.4838 0.3525 0.2094 0.190 Uiso 0.50 1 d PR D 1
C76B C 0.4736(2) 0.2274(15) 0.1529(3) 0.069(3) Uiso 0.50 1 d PD D 2
H76B H 0.4613 0.1308 0.1411 0.083 Uiso 0.50 1 d PR D 2
C77B C 0.4540(3) 0.3642(17) 0.1473(5) 0.126(5) Uiso 0.50 1 d PD D 2
H773 H 0.4653 0.4567 0.1629 0.164 Uiso 0.50 1 d PR D 2
H774 H 0.4451 0.3975 0.1198 0.164 Uiso 0.50 1 d PR D 2
C78B C 0.4287(4) 0.345(2) 0.1540(6) 0.127(7) Uiso 0.50 1 d PD D 2
H783 H 0.4165 0.4280 0.1372 0.153 Uiso 0.50 1 d PR D 2
H784 H 0.4347 0.3824 0.1798 0.153 Uiso 0.50 1 d PR D 2
C79B C 0.4094(6) 0.235(5) 0.1234(11) 0.168(17) Uiso 0.25 1 d PD D 2
H793 H 0.4199 0.1394 0.1243 0.202 Uiso 0.25 1 d PR D 2
H794 H 0.4063 0.2904 0.1004 0.202 Uiso 0.25 1 d PR D 2
C79C C 0.4055(6) 0.236(4) 0.1497(8) 0.140(13) Uiso 0.25 1 d PD D 2
H79A H 0.3930 0.3247 0.1471 0.169 Uiso 0.25 1 d PR D 2
H79B H 0.4135 0.2080 0.1766 0.169 Uiso 0.25 1 d PR D 2
C80B C 0.3800(3) 0.185(2) 0.1150(5) 0.129(5) Uiso 0.50 1 d PD D 2
H804 H 0.3719 0.1225 0.0916 0.193 Uiso 0.25 1 d PR D 2
H805 H 0.3814 0.1201 0.1360 0.193 Uiso 0.25 1 d PR D 2
H806 H 0.3675 0.2748 0.1116 0.193 Uiso 0.25 1 d PR D 2
H807 H 0.3676 0.1230 0.1218 0.193 Uiso 0.25 1 d PR D 2
H808 H 0.3693 0.2745 0.0994 0.193 Uiso 0.25 1 d PR D 2
H809 H 0.3866 0.1195 0.1006 0.193 Uiso 0.25 1 d PR D 2
C81B C 0.4925(2) 0.1786(13) 0.1925(3) 0.074(3) Uiso 0.50 1 d PD D 2
H813 H 0.4816 0.1887 0.2072 0.096 Uiso 0.50 1 d PR D 2
H814 H 0.4968 0.0635 0.1922 0.096 Uiso 0.50 1 d PR D 2
C82 C 0.51883(19) 0.2615(13) 0.2144(2) 0.183(5) Uani 1 1 d D . .
H821 H 0.5305 0.2599 0.2014 0.274 Uiso 1 1 d R D .
H822 H 0.5297 0.3083 0.2396 0.274 Uiso 0.50 1 d PR E 1
H823 H 0.5135 0.1541 0.2169 0.274 Uiso 0.50 1 d PR F 1
H824 H 0.5289 0.2152 0.2398 0.274 Uiso 0.50 1 d PR G 2
H825 H 0.5152 0.3726 0.2165 0.274 Uiso 0.50 1 d PR H 2

loop_
_atom_site_aniso_label
_atom_site_aniso_U_11
_atom_site_aniso_U_22
_atom_site_aniso_U_33
_atom_site_aniso_U_23
_atom_site_aniso_U_13
_atom_site_aniso_U_12
S1 0.0423(6) 0.0364(6) 0.0610(8) -0.0046(6) 0.0191(6) 0.0022(5)
S2 0.0420(6) 0.0391(7) 0.0585(8) -0.0042(6) 0.0171(6) 0.0075(5)
S3 0.0580(9) 0.0928(12) 0.1155(13) -0.0128(10) 0.0488(9) -0.0129(8)
S4 0.0487(8) 0.1621(18) 0.0834(12) -0.0423(11) 0.0171(8) 0.0179(9)
O1 0.051(2) 0.062(2) 0.063(2) -0.0033(18) 0.0229(19) 0.0010(16)
O2 0.074(3) 0.194(5) 0.101(3) -0.047(3) 0.050(3) 0.000(3)
O4 0.053(2) 0.091(3) 0.049(2) 0.0053(18) 0.0145(18) -0.0037(17)
C1 0.043(3) 0.042(3) 0.052(3) -0.007(2) 0.017(2) 0.005(2)
C2 0.045(3) 0.046(3) 0.060(3) -0.011(2) 0.016(2) 0.010(2)
C3 0.049(3) 0.053(3) 0.066(3) -0.012(3) 0.014(3) 0.015(2)
C4 0.047(3) 0.054(3) 0.069(4) -0.018(3) 0.012(3) 0.014(2)
C5 0.046(3) 0.052(3) 0.058(3) -0.015(3) 0.006(2) 0.009(2)
C6 0.045(3) 0.051(3) 0.056(3) -0.011(2) 0.004(2) 0.000(2)
C7 0.042(3) 0.045(3) 0.051(3) 0.004(2) 0.007(2) 0.006(2)
C8 0.046(3) 0.038(3) 0.055(3) 0.000(2) 0.017(2) 0.005(2)
C9 0.040(3) 0.039(3) 0.050(3) 0.000(2) 0.014(2) 0.007(2)
C10 0.044(3) 0.037(3) 0.054(3) -0.002(2) 0.018(2) 0.006(2)
C11 0.045(3) 0.042(3) 0.047(3) -0.003(2) 0.009(2) 0.007(2)
C12 0.044(3) 0.041(3) 0.048(3) -0.005(2) 0.008(2) 0.006(2)
C13 0.042(3) 0.034(3) 0.048(3) 0.000(2) 0.010(2) 0.008(2)
C14 0.039(2) 0.040(3) 0.050(3) 0.003(2) 0.017(2) 0.0096(19)
C15 0.054(3) 0.036(3) 0.049(3) 0.003(2) 0.020(2) 0.006(2)
C16 0.053(3) 0.034(3) 0.051(3) -0.002(2) 0.021(2) 0.006(2)
C17 0.058(3) 0.036(3) 0.070(3) -0.005(2) 0.023(3) -0.001(2)
C18 0.062(3) 0.044(3) 0.078(4) -0.007(3) 0.029(3) 0.012(2)
C19 0.045(3) 0.049(3) 0.059(3) -0.007(2) 0.017(3) 0.011(2)
C20 0.048(3) 0.036(3) 0.063(4) 0.003(2) 0.021(3) 0.010(2)
C21 0.044(3) 0.038(3) 0.065(3) -0.001(2) 0.019(3) 0.007(2)
C22 0.050(3) 0.056(3) 0.070(4) -0.003(3) 0.025(3) 0.010(2)
C23 0.055(3) 0.100(5) 0.082(4) -0.013(3) 0.040(3) 0.012(3)
C24 0.054(3) 0.090(4) 0.072(4) -0.014(3) 0.028(3) 0.017(3)
C25 0.047(3) 0.061(3) 0.082(4) 0.001(3) 0.033(3) 0.005(3)
C26 0.061(4) 0.083(4) 0.082(4) 0.020(3) 0.027(3) 0.015(3)
C27 0.067(4) 0.085(4) 0.104(5) 0.016(4) 0.053(4) 0.004(3)
C28 0.053(3) 0.065(4) 0.088(4) -0.001(3) 0.038(3) -0.003(3)
C29 0.049(3) 0.062(3) 0.077(4) -0.003(3) 0.029(3) 0.000(2)
C30 0.048(3) 0.054(3) 0.077(4) 0.004(3) 0.028(3) 0.000(2)
C31 0.063(4) 0.108(5) 0.089(5) -0.001(4) 0.043(3) 0.009(3)
C32 0.144(7) 0.180(8) 0.096(6) 0.018(5) 0.073(5) 0.046(6)
C33 0.063(4) 0.164(7) 0.159(7) -0.014(6) 0.064(5) 0.001(4)
C34 0.096(5) 0.091(5) 0.141(6) 0.000(4) 0.066(5) 0.015(4)
C35A 0.051(4) 0.032(4) 0.053(5) 0.016(4) 0.013(4) 0.009(3)
C36A 0.054(5) 0.047(5) 0.061(6) 0.003(4) 0.025(5) 0.010(4)
C37A 0.051(5) 0.056(5) 0.076(6) 0.004(4) 0.031(4) -0.005(4)
C38A 0.079(7) 0.042(5) 0.096(8) -0.002(5) 0.055(7) 0.000(5)
C39A 0.052(5) 0.057(5) 0.089(6) -0.002(5) 0.035(5) 0.000(4)
C41A 0.076(5) 0.052(5) 0.068(6) 0.006(4) 0.036(5) 0.014(4)
C42 0.062(3) 0.069(4) 0.086(4) 0.000(3) 0.023(3) -0.005(3)
C51 0.047(3) 0.041(3) 0.054(3) 0.002(2) 0.013(3) 0.004(2)
C52 0.049(3) 0.080(4) 0.050(3) 0.007(3) 0.014(3) 0.016(3)
C53 0.054(3) 0.078(4) 0.042(3) 0.005(3) 0.015(3) 0.015(3)
C54 0.046(3) 0.042(3) 0.051(3) 0.008(2) 0.010(3) 0.008(2)
C55 0.055(3) 0.039(3) 0.049(3) 0.000(2) 0.019(3) -0.006(2)
C56 0.044(3) 0.040(3) 0.043(3) 0.002(2) 0.006(2) -0.006(2)
C57 0.047(3) 0.059(3) 0.046(3) -0.009(2) 0.015(2) 0.005(2)
C58 0.057(3) 0.098(4) 0.062(4) 0.023(3) 0.030(3) 0.027(3)
C59 0.062(4) 0.134(6) 0.046(3) 0.006(3) 0.017(3) 0.040(4)
C60 0.047(3) 0.101(5) 0.052(3) -0.019(3) 0.016(3) 0.010(3)
C61 0.057(3) 0.070(4) 0.069(4) -0.014(3) 0.026(3) -0.001(3)
C62 0.052(3) 0.054(3) 0.061(3) -0.004(2) 0.018(3) -0.002(2)
C63 0.077(4) 0.148(7) 0.079(5) -0.007(4) 0.043(4) 0.034(4)
C64 0.113(6) 0.157(8) 0.094(5) 0.031(5) 0.053(5) 0.065(5)
C65 0.074(5) 0.225(10) 0.135(7) -0.018(6) 0.051(5) 0.048(5)
C66 0.115(5) 0.125(6) 0.081(5) -0.008(4) 0.055(4) 0.029(4)
C75 0.080(4) 0.153(6) 0.047(4) 0.012(4) 0.021(3) 0.014(4)
C82 0.159(9) 0.298(14) 0.081(6) 0.021(7) 0.048(6) 0.042(9)

loop_
_atom_type_symbol
_atom_type_description
_atom_type_scat_dispersion_real
_atom_type_scat_dispersion_imag
_atom_type_scat_source
C C 0.0033 0.0016 'International Tables Vol C Tables 4.2.6.8 and 6.1.1.4'
H H 0.0000 0.0000 'International Tables Vol C Tables 4.2.6.8 and 6.1.1.4'
O O 0.0106 0.0060 'International Tables Vol C Tables 4.2.6.8 and 6.1.1.4'
S S 0.1246 0.1234 'International Tables Vol C Tables 4.2.6.8 and 6.1.1.4'

loop_
_exptl_crystal_face_index_h
_exptl_crystal_face_index_k
_exptl_crystal_face_index_l
_exptl_crystal_face_perp_dist
1.00 0.00 -1.00 0.0150
-1.00 0.00 1.00 0.0150
0.00 0.00 1.00 0.0700
0.00 0.00 -1.00 0.0700
-1.00 -1.00 -2.00 0.1900
1.00 1.00 2.00 0.1900

loop_
_geom_angle_atom_site_label_1
_geom_angle_atom_site_label_2
_geom_angle_atom_site_label_3
_geom_angle
_geom_angle_site_symmetry_1
_geom_angle_site_symmetry_3
_geom_angle_publ_flag
C14 S1 C15 97.6(2) . . ?
C16 S2 C14 97.7(2) . . ?
C28 S3 C31 103.1(3) . . ?
C60 S4 C63 102.9(3) . . ?
C20 O1 C35A 121.6(4) . . ?
C20 O1 C35B 119.3(8) . . ?
C23 O2 C43B 129.2(7) . . ?
C23 O2 C43A 111.1(6) . . ?
C52 O3A C67A 113.9(6) . . ?
C52 O3B C67B 107.0(8) . . ?
C55 O4 C75 118.7(4) . . ?
C10 C1 C2 119.3(4) . . ?
C3 C2 C1 119.6(4) . . ?
C3 C2 C19 120.3(4) . . ?
C1 C2 C19 120.1(4) . . ?
C4 C3 C2 121.6(4) . . ?
C3 C4 C11 118.8(4) . . ?
C12 C5 C6 119.1(4) . . ?
C5 C6 C7 121.4(4) . . ?
C6 C7 C8 119.3(4) . . ?
C6 C7 C51 120.3(4) . . ?
C8 C7 C51 120.4(4) . . ?
C13 C8 C7 120.2(4) . . ?
C14 C9 C13 127.0(4) . . ?
C14 C9 C10 127.3(4) . . ?
C13 C9 C10 105.4(4) . . ?
C1 C10 C11 119.7(4) . . ?
C1 C10 C9 131.8(4) . . ?
C11 C10 C9 108.5(4) . . ?
C4 C11 C10 121.0(4) . . ?
C4 C11 C12 130.2(4) . . ?
C10 C11 C12 108.8(4) . . ?
C5 C12 C13 121.4(4) . . ?
C5 C12 C11 130.3(4) . . ?
C13 C12 C11 108.3(4) . . ?
C8 C13 C12 118.6(4) . . ?
C8 C13 C9 132.5(4) . . ?
C12 C13 C9 108.8(4) . . ?
C9 C14 S1 124.4(3) . . ?
C9 C14 S2 124.0(3) . . ?
S1 C14 S2 111.5(2) . . ?
C16 C15 C17 127.8(4) . . ?
C16 C15 S1 116.8(3) . . ?
C17 C15 S1 115.4(3) . . ?
C15 C16 C18 127.5(4) . . ?
C15 C16 S2 116.5(3) . . ?
C18 C16 S2 116.0(3) . . ?
C24 C19 C20 118.6(4) . . ?
C24 C19 C2 118.2(5) . . ?
C20 C19 C2 123.2(5) . . ?
O1 C20 C19 116.8(4) . . ?
O1 C20 C21 123.4(5) . . ?
C19 C20 C21 119.8(5) . . ?
C22 C21 C20 121.8(5) . . ?
C23 C22 C21 117.5(5) . . ?
C23 C22 C25 120.7(5) . . ?
C21 C22 C25 121.8(5) . . ?
O2 C23 C22 117.1(5) . . ?
O2 C23 C24 121.4(6) . . ?
C22 C23 C24 121.4(5) . . ?
C19 C24 C23 120.9(5) . . ?
C30 C25 C26 117.4(5) . . ?
C30 C25 C22 121.0(5) . . ?
C26 C25 C22 121.7(5) . . ?
C27 C26 C25 121.6(5) . . ?
C28 C27 C26 120.3(5) . . ?
C27 C28 C29 118.7(5) . . ?
C27 C28 S3 120.2(4) . . ?
C29 C28 S3 121.0(4) . . ?
C28 C29 C30 120.5(5) . . ?
C25 C30 C29 121.4(5) . . ?
C34 C31 C32 110.7(6) . . ?
C34 C31 C33 111.6(5) . . ?
C32 C31 C33 109.2(6) . . ?
C34 C31 S3 110.8(4) . . ?
C32 C31 S3 110.6(5) . . ?
C33 C31 S3 103.7(4) . . ?
O1 C35A C36A 106.4(6) . . ?
C37A C36A C41A 114.7(6) . . ?
C37A C36A C35A 112.4(6) . . ?
C41A C36A C35A 108.5(8) . . ?
C36A C37A C38A 114.1(7) . . ?
C37A C38A C39A 109.8(8) . . ?
C38A C39A C40A 110.6(8) . . ?
C36A C41A C42 117.9(6) . . ?
O1 C35B C36B 121.2(14) . . ?
C41B C36B C37B 114.7(15) . . ?
C41B C36B C35B 103.3(15) . . ?
C37B C36B C35B 110.3(15) . . ?
C38B C37B C36B 115.9(17) . . ?
C37B C38B C39B 114.7(19) . . ?
C38B C39B C40B 117(2) . . ?
C42 C41B C36B 112.2(16) . . ?
C44A C43A O2 105.9(9) . . ?
C43A C44A C49A 106.3(12) . . ?
C43A C44A C45A 117.4(11) . . ?
C49A C44A C45A 106.0(13) . . ?
C46A C45A C44A 105.3(12) . . ?
C47A C46A C45A 104.3(13) . . ?
C46A C47A C48A 98.8(14) . . ?
C50A C49A C44A 100.2(16) . . ?
O2 C43B C44B 111.1(14) . . ?
C43B C44B C45B 104.3(17) . . ?
C43B C44B C49B 112.9(18) . . ?
C45B C44B C49B 117(2) . . ?
C46B C45B C44B 115(2) . . ?
C47B C46B C45B 114.1(19) . . ?
C48B C47B C46B 98.9(18) . . ?
C50B C49B C44B 117(2) . . ?
C56 C51 C52 118.2(4) . . ?
C56 C51 C7 120.7(4) . . ?
C52 C51 C7 121.0(5) . . ?
O3B C52 C53 119.1(5) . . ?
O3B C52 C51 119.5(5) . . ?
C53 C52 C51 119.5(5) . . ?
C53 C52 O3A 125.5(5) . . ?
C51 C52 O3A 112.6(5) . . ?
C54 C53 C52 122.7(5) . . ?
C53 C54 C55 117.4(4) . . ?
C53 C54 C57 118.8(4) . . ?
C55 C54 C57 123.9(5) . . ?
O4 C55 C56 122.7(4) . . ?
O4 C55 C54 116.6(4) . . ?
C56 C55 C54 120.7(5) . . ?
C51 C56 C55 121.3(4) . . ?
C58 C57 C62 116.8(4) . . ?
C58 C57 C54 120.7(5) . . ?
C62 C57 C54 122.2(4) . . ?
C59 C58 C57 121.9(5) . . ?
C58 C59 C60 120.8(5) . . ?
C59 C60 C61 118.4(5) . . ?
C59 C60 S4 120.0(5) . . ?
C61 C60 S4 121.3(5) . . ?
C62 C61 C60 121.1(5) . . ?
C61 C62 C57 121.0(5) . . ?
C66 C63 C64 111.4(6) . . ?
C66 C63 C65 110.1(6) . . ?
C64 C63 C65 110.8(6) . . ?
C66 C63 S4 109.7(5) . . ?
C64 C63 S4 111.5(5) . . ?
C65 C63 S4 103.0(5) . . ?
O3A C67A C68A 111.1(7) . . ?
C69A C68A C67A 115.0(9) . . ?
C69A C68A C73A 118.7(9) . . ?
C67A C68A C73A 113.7(9) . . ?
C68A C69A C70A 122.8(8) . . ?
C71A C70A C69A 113.7(8) . . ?
C70A C71A C72A 112.9(10) . . ?
C74A C73A C68A 115.0(10) . . ?
O3B C67B C68B 110.0(11) . . ?
C73B C68B C67B 112.8(13) . . ?
C73B C68B C69B 110.1(13) . . ?
C67B C68B C69B 106.8(10) . . ?
C70B C69B C68B 110.7(13) . . ?
C69B C70B C71B 126.1(17) . . ?
C70B C71B C72B 115(2) . . ?
C74B C73B C68B 107.7(14) . . ?
O4 C75 C76B 112.5(6) . . ?
O4 C75 C76A 106.4(6) . . ?
C81A C76A C77A 125.5(12) . . ?
C81A C76A C75 112.1(10) . . ?
C77A C76A C75 107.9(9) . . ?
C78A C77A C76A 116.1(14) . . ?
C79A C78A C77A 104.4(18) . . ?
C78A C79A C80A 104(2) . . ?
C82 C81A C76A 122.5(14) . . ?
C81B C76B C77B 116.8(11) . . ?
C81B C76B C75 114.7(8) . . ?
C77B C76B C75 107.9(10) . . ?
C78B C77B C76B 120.4(14) . . ?
C79C C78B C77B 145(2) . . ?
C79B C78B C77B 104.7(15) . . ?
C78B C79B C80B 127(2) . . ?
C80B C79C C78B 129(2) . . ?
C79C C80B C79B 46.0(18) . . ?
C82 C81B C76B 119.2(10) . . ?

loop_
_geom_bond_atom_site_label_1
_geom_bond_atom_site_label_2
_geom_bond_distance
_geom_bond_site_symmetry_2
_geom_bond_publ_flag
S1 C14 1.746(4) . ?
S1 C15 1.750(4) . ?
S2 C16 1.745(4) . ?
S2 C14 1.756(4) . ?
S3 C28 1.780(5) . ?
S3 C31 1.852(6) . ?
S4 C60 1.777(5) . ?
S4 C63 1.830(7) . ?
O1 C20 1.363(5) . ?
O1 C35A 1.375(7) . ?
O1 C35B 1.428(13) . ?
O2 C23 1.375(6) . ?
O2 C43B 1.394(16) . ?
O2 C43A 1.498(12) . ?
O3A C52 1.417(9) . ?
O3A C67A 1.436(10) . ?
O3B C52 1.379(8) . ?
O3B C67B 1.408(17) . ?
O4 C55 1.370(5) . ?
O4 C75 1.417(6) . ?
C1 C10 1.394(6) . ?
C1 C2 1.405(6) . ?
C2 C3 1.399(6) . ?
C2 C19 1.485(6) . ?
C3 C4 1.383(6) . ?
C4 C11 1.384(6) . ?
C5 C12 1.377(6) . ?
C5 C6 1.383(6) . ?
C6 C7 1.391(6) . ?
C7 C8 1.405(6) . ?
C7 C51 1.478(6) . ?
C8 C13 1.392(6) . ?
C9 C14 1.356(6) . ?
C9 C13 1.477(6) . ?
C9 C10 1.478(6) . ?
C10 C11 1.414(6) . ?
C11 C12 1.451(6) . ?
C12 C13 1.412(6) . ?
C15 C16 1.329(6) . ?
C15 C17 1.502(6) . ?
C16 C18 1.496(6) . ?
C19 C24 1.384(7) . ?
C19 C20 1.390(6) . ?
C20 C21 1.401(6) . ?
C21 C22 1.390(7) . ?
C22 C23 1.380(7) . ?
C22 C25 1.486(6) . ?
C23 C24 1.394(7) . ?
C25 C30 1.379(7) . ?
C25 C26 1.389(7) . ?
C26 C27 1.380(7) . ?
C27 C28 1.380(7) . ?
C28 C29 1.380(7) . ?
C29 C30 1.386(6) . ?
C31 C34 1.505(8) . ?
C31 C32 1.522(8) . ?
C31 C33 1.522(7) . ?
C35A C36A 1.549(11) . ?
C36A C37A 1.490(10) . ?
C36A C41A 1.533(11) . ?
C37A C38A 1.560(10) . ?
C38A C39A 1.562(10) . ?
C39A C40A 1.564(10) . ?
C41A C42 1.537(8) . ?
C35B C36B 1.53(3) . ?
C36B C41B 1.473(17) . ?
C36B C37B 1.54(2) . ?
C37B C38B 1.493(18) . ?
C38B C39B 1.505(17) . ?
C39B C40B 1.538(18) . ?
C41B C42 1.402(15) . ?
C43A C44A 1.451(14) . ?
C44A C49A 1.660(18) . ?
C44A C45A 1.627(18) . ?
C45A C46A 1.588(19) . ?
C46A C47A 1.420(18) . ?
C47A C48A 1.534(19) . ?
C49A C50A 1.71(2) . ?
C43B C44B 1.564(17) . ?
C44B C45B 1.583(18) . ?
C44B C49B 1.593(19) . ?
C45B C46B 1.560(19) . ?
C46B C47B 1.547(18) . ?
C47B C48B 1.497(18) . ?
C49B C50B 1.569(19) . ?
C51 C56 1.382(6) . ?
C51 C52 1.405(6) . ?
C52 C53 1.387(6) . ?
C53 C54 1.379(6) . ?
C54 C55 1.396(6) . ?
C54 C57 1.487(6) . ?
C55 C56 1.393(6) . ?
C57 C58 1.390(6) . ?
C57 C62 1.397(6) . ?
C58 C59 1.370(7) . ?
C59 C60 1.374(8) . ?
C60 C61 1.380(7) . ?
C61 C62 1.377(6) . ?
C63 C66 1.516(8) . ?
C63 C64 1.524(10) . ?
C63 C65 1.551(8) . ?
C67A C68A 1.478(9) . ?
C68A C69A 1.447(10) . ?
C68A C73A 1.498(11) . ?
C69A C70A 1.477(10) . ?
C70A C71A 1.449(10) . ?
C71A C72A 1.524(12) . ?
C73A C74A 1.438(11) . ?
C67B C68B 1.572(13) . ?
C68B C73B 1.556(15) . ?
C68B C69B 1.582(13) . ?
C69B C70B 1.523(14) . ?
C70B C71B 1.524(16) . ?
C71B C72B 1.528(17) . ?
C73B C74B 1.539(15) . ?
C75 C76B 1.525(10) . ?
C75 C76A 1.600(11) . ?
C76A C81A 1.468(12) . ?
C76A C77A 1.526(11) . ?
C77A C78A 1.471(12) . ?
C78A C79A 1.458(15) . ?
C79A C80A 1.465(15) . ?
C81A C82 1.393(11) . ?
C76B C81B 1.449(10) . ?
C76B C77B 1.482(12) . ?
C77B C78B 1.472(12) . ?
C78B C79C 1.462(15) . ?
C78B C79B 1.469(15) . ?
C79B C80B 1.471(15) . ?
C79C C80B 1.450(15) . ?
C81B C82 1.410(10) . ?

loop_
_geom_torsion_atom_site_label_1
_geom_torsion_atom_site_label_2
_geom_torsion_atom_site_label_3
_geom_torsion_atom_site_label_4
_geom_torsion
_geom_torsion_site_symmetry_1
_geom_torsion_site_symmetry_2
_geom_torsion_site_symmetry_3
_geom_torsion_site_symmetry_4
_geom_torsion_publ_flag
S1 C14 C9 C10 -0.1(7) . . . . ?
S2 C14 C9 C13 3.2(7) . . . . ?
C1 C2 C19 C20 54.2(7) . . . . ?
C8 C7 C51 C56 -56.5(6) . . . . ?
C55 C54 C57 C62 -45.3(7) . . . . ?
C59 C60 S4 C63 -86.1(5) . . . . ?
C60 S4 C63 C65 -178.4(5) . . . . ?
C21 C22 C25 C30 46.1(7) . . . . ?
C27 C28 S3 C31 -91.7(5) . . . . ?
C28 S3 C31 C33 -179.0(5) . . . . ?
